data_2217418
loop_
_publ_author_name
'Zhang, Chao-Yan'
'Feng, Jian-Bo'
'Gao, Qian'
'Xie, Ya-Bo'

_publ_section_title
;
 <i>catena</i>-Poly[silver(I)-\m-pyrazolato-\k^2^<i>N</i>:<i>N</i>']
;
_journal_coeditor_code BQ2042
_journal_issue 2
_journal_name_full 'Acta Crystallographica Section E'
_journal_page_first m352
_journal_page_last m352
_journal_paper_doi 10.1107/S1600536807063490
_journal_volume 64
_journal_year 2008
_chemical_formula_iupac '[Ag (C3 H3 N2)]'
_chemical_formula_moiety 'C3 H3 Ag N2'
_chemical_formula_sum 'C3 H3 Ag N2'
_chemical_formula_weight 174.94
_chemical_name_systematic
;
<i>catena</i>-Poly[silver(I)-\m-pyrazolato-\k^2^N:N']
;
_space_group_IT_number 61
_symmetry_cell_setting orthorhombic
_symmetry_space_group_name_Hall '-P 2ac 2ab'
_symmetry_space_group_name_H-M 'P b c a'
_atom_sites_solution_hydrogens geom
_atom_sites_solution_primary direct
_atom_sites_solution_secondary difmap
_cell_angle_alpha 90.00
_cell_angle_beta 90.00
_cell_angle_gamma 90.00
_cell_formula_units_Z 8
_cell_length_a 6.4084(13)
_cell_length_b 6.4989(13)
_cell_length_c 19.948(4)
_cell_measurement_reflns_used 6390
_cell_measurement_temperature 293(2)
_cell_measurement_theta_max 27.725
_cell_measurement_theta_min 3.065
_cell_volume 830.8(3)
_computing_cell_refinement 'SMART (Bruker, 1998)'
_computing_data_collection 'SMART (Bruker, 1998)'
_computing_data_reduction 'SHELXTL (Bruker, 1998)'
_computing_molecular_graphics 'SHELXTL (Bruker, 1998)'
_computing_publication_material 'SHELXTL (Bruker, 1998)'
_computing_structure_refinement 'SHELXL97 (Sheldrick, 1997)'
_computing_structure_solution 'SHELXS97 (Sheldrick, 1997)'
_diffrn_ambient_temperature 293(2)
_diffrn_measured_fraction_theta_full 0.997
_diffrn_measured_fraction_theta_max 0.997
_diffrn_measurement_device_type 'Bruker Smart CCD area-detector'
_diffrn_measurement_method '\f and \w scan'
_diffrn_radiation_monochromator graphite
_diffrn_radiation_source 'fine-focus sealed tube'
_diffrn_radiation_type MoK\a
_diffrn_radiation_wavelength 0.71073
_diffrn_reflns_av_R_equivalents 0.0440
_diffrn_reflns_av_sigmaI/netI 0.0288
_diffrn_reflns_limit_h_max 7
_diffrn_reflns_limit_h_min -8
_diffrn_reflns_limit_k_max 8
_diffrn_reflns_limit_k_min -8
_diffrn_reflns_limit_l_max 25
_diffrn_reflns_limit_l_min -25
_diffrn_reflns_number 7019
_diffrn_reflns_theta_full 27.48
_diffrn_reflns_theta_max 27.48
_diffrn_reflns_theta_min 3.78
_diffrn_standards_number 0
_exptl_absorpt_coefficient_mu 4.656
_exptl_absorpt_correction_T_max 0.400
_exptl_absorpt_correction_T_min 0.340
_exptl_absorpt_correction_type multi-scan
_exptl_absorpt_process_details '(SADABS; Bruker, 1998)'
_exptl_crystal_colour Colorless
_exptl_crystal_density_diffrn 2.797
_exptl_crystal_density_method 'not measured'
_exptl_crystal_description Block
_exptl_crystal_F_000 656
_exptl_crystal_size_max 0.40
_exptl_crystal_size_mid 0.20
_exptl_crystal_size_min 0.20
_refine_diff_density_max 0.381
_refine_diff_density_min -0.554
_refine_ls_extinction_method none
_refine_ls_goodness_of_fit_ref 1.256
_refine_ls_hydrogen_treatment constr
_refine_ls_matrix_type full
_refine_ls_number_parameters 55
_refine_ls_number_reflns 951
_refine_ls_number_restraints 0
_refine_ls_restrained_S_all 1.256
_refine_ls_R_factor_all 0.0550
_refine_ls_R_factor_gt 0.0406
_refine_ls_shift/su_max 0.004
_refine_ls_shift/su_mean <0.004
_refine_ls_structure_factor_coef Fsqd
_refine_ls_weighting_details 'calc w=1/[\s^2^(Fo^2^)+(0.0145P)^2^+0.6950P] where P=(Fo^2^+2Fc^2^)/3'
_refine_ls_weighting_scheme calc
_refine_ls_wR_factor_gt 0.0625
_refine_ls_wR_factor_ref 0.0658
_reflns_number_gt 778
_reflns_number_total 951
_reflns_threshold_expression I>2\s(I)
_cod_data_source_file bq2042.cif
_cod_data_source_block I
_cod_depositor_comments
;
 Balancing the opening and closing italics markup tags ("<i>", "</i>")
 in the _chemical_name_systematic data item value.

 Antanas Vaitkus,
 2017-03-30

The following automatic conversions were performed:
'_symmetry_cell_setting' value 'Orthorhombic' changed to 'orthorhombic'
according to '/home/saulius/struct/CIF-dictionaries/cif_core.dic'
dictionary named 'cif_core.dic' version 2.4.1 from
2010-06-29.

'_geom_bond_publ_flag' value 'Yes' changed to 'yes' according
to '/home/saulius/struct/CIF-dictionaries/cif_core.dic' dictionary named
'cif_core.dic' version 2.4.1 from 2010-06-29 (4
times).

'_geom_angle_publ_flag' value 'Yes' changed to 'yes' according to
'/home/saulius/struct/CIF-dictionaries/cif_core.dic' dictionary named
'cif_core.dic' version 2.4.1 from 2010-06-29 (15 times).

Automatic conversion script
Id: cif_fix_enum 1527 2010-12-29 10:47:43Z saulius 

The following automatic conversions were performed:

'_symmetry_cell_setting' value 'Orthorhombic' changed to
'orthorhombic' according to
/home/saulius/struct/CIF-dictionaries/cif_core.dic dictionary named
'cif_core.dic' version 2.4.1 from 2010-06-29.

'_geom_bond_publ_flag'
value 'Yes' changed to 'yes' according to
/home/saulius/struct/CIF-dictionaries/cif_core.dic dictionary named
'cif_core.dic' version 2.4.1 from 2010-06-29 (4
times).

'_geom_angle_publ_flag' value 'Yes' changed to 'yes'
according to /home/saulius/struct/CIF-dictionaries/cif_core.dic
dictionary named 'cif_core.dic' version 2.4.1 from 2010-06-29 (15
times).

Automatic conversion script
Id: cif_fix_values 1715 2011-07-08 13:25:40Z adriana 
;
_cod_database_code 2217418
_cod_database_fobs_code 2217418

loop_
_symmetry_equiv_pos_as_xyz
'x, y, z'
'-x+1/2, -y, z+1/2'
'-x, y+1/2, -z+1/2'
'x+1/2, -y+1/2, -z'
'-x, -y, -z'
'x-1/2, y, -z-1/2'
'x, -y-1/2, z-1/2'
'-x-1/2, y-1/2, z'

loop_
_atom_site_type_symbol
_atom_site_label
_atom_site_fract_x
_atom_site_fract_y
_atom_site_fract_z
_atom_site_U_iso_or_equiv
_atom_site_adp_type
_atom_site_calc_flag
_atom_site_refinement_flags
_atom_site_occupancy
Ag Ag1 0.23552(5) 0.32951(6) 1.004623(15) 0.04206(16) Uani d . 1
N N1 0.3965(5) 0.3598(6) 0.91516(17) 0.0345(9) Uani d . 1
N N2 0.5800(5) 0.2552(6) 0.90915(17) 0.0364(9) Uani d . 1
C C1 0.3418(7) 0.4213(7) 0.8548(2) 0.0403(12) Uani d . 1
H H1A 0.2217 0.4958 0.8450 0.048 Uiso calc R 1
C C2 0.4861(7) 0.3606(7) 0.8087(2) 0.0448(12) Uani d . 1
H H2A 0.4851 0.3836 0.7627 0.054 Uiso calc R 1
C C3 0.6325(7) 0.2581(7) 0.8457(2) 0.0425(12) Uani d . 1
H H3A 0.7528 0.1986 0.8282 0.051 Uiso calc R 1

loop_
_atom_site_aniso_label
_atom_site_aniso_U_11
_atom_site_aniso_U_22
_atom_site_aniso_U_33
_atom_site_aniso_U_12
_atom_site_aniso_U_13
_atom_site_aniso_U_23
Ag1 0.0444(3) 0.0411(3) 0.0407(2) -0.00048(16) 0.00707(18) -0.00123(16)
N1 0.038(2) 0.032(2) 0.033(2) 0.0036(18) 0.0039(16) -0.0005(17)
N2 0.037(2) 0.037(2) 0.036(2) 0.0002(17) 0.0017(17) -0.0002(18)
C1 0.048(3) 0.026(3) 0.047(3) 0.006(2) -0.009(2) 0.002(2)
C2 0.062(3) 0.040(3) 0.033(3) -0.010(3) 0.002(2) 0.003(2)
C3 0.044(3) 0.036(3) 0.048(3) -0.001(2) 0.011(2) -0.006(2)

loop_
_atom_type_symbol
_atom_type_description
_atom_type_scat_dispersion_real
_atom_type_scat_dispersion_imag
_atom_type_scat_source
C C 0.0033 0.0016 'International Tables Vol C Tables 4.2.6.8 and 6.1.1.4'
H H 0.0000 0.0000 'International Tables Vol C Tables 4.2.6.8 and 6.1.1.4'
N N 0.0061 0.0033 'International Tables Vol C Tables 4.2.6.8 and 6.1.1.4'
Ag Ag -0.8971 1.1015 'International Tables Vol C Tables 4.2.6.8 and 6.1.1.4'

loop_
_geom_angle_atom_site_label_1
_geom_angle_atom_site_label_2
_geom_angle_atom_site_label_3
_geom_angle_site_symmetry_1
_geom_angle_site_symmetry_3
_geom_angle
_geom_angle_publ_flag
N2 Ag1 N1 4_457 . 169.98(14) yes
N2 Ag1 Ag1 4_457 8_655 76.18(10) yes
N1 Ag1 Ag1 . 8_655 93.82(10) yes
N2 Ag1 Ag1 4_457 8_665 107.09(10) yes
N1 Ag1 Ag1 . 8_665 82.91(10) yes
Ag1 Ag1 Ag1 8_655 8_665 173.46(2) yes
N2 Ag1 Ag1 4_457 4_457 60.31(10) yes
N1 Ag1 Ag1 . 4_457 117.09(10) yes
Ag1 Ag1 Ag1 8_655 4_457 75.415(18) yes
Ag1 Ag1 Ag1 8_665 4_457 111.111(17) yes
N2 Ag1 Ag1 4_457 4_557 115.02(10) yes
N1 Ag1 Ag1 . 4_557 60.57(10) yes
Ag1 Ag1 Ag1 8_655 4_557 68.889(17) yes
Ag1 Ag1 Ag1 8_665 4_557 104.585(18) yes
Ag1 Ag1 Ag1 4_457 4_557 143.72(3) yes
C1 N1 N2 . . 107.5(3) ?
C1 N1 Ag1 . . 133.2(3) ?
N2 N1 Ag1 . . 117.3(3) ?
C3 N2 N1 . . 107.4(3) ?
C3 N2 Ag1 . 4_557 133.3(3) ?
N1 N2 Ag1 . 4_557 118.5(2) ?
N1 C1 C2 . . 110.4(4) ?
N1 C1 H1A . . 124.8 ?
C2 C1 H1A . . 124.8 ?
C1 C2 C3 . . 104.1(4) ?
C1 C2 H2A . . 128.0 ?
C3 C2 H2A . . 128.0 ?
N2 C3 C2 . . 110.6(4) ?
N2 C3 H3A . . 124.7 ?
C2 C3 H3A . . 124.7 ?

loop_
_geom_bond_atom_site_label_1
_geom_bond_atom_site_label_2
_geom_bond_site_symmetry_2
_geom_bond_distance
_geom_bond_publ_flag
Ag1 N1 . 2.070(3) yes
Ag1 N2 4_457 2.063(4) yes
Ag1 Ag1 8_655 3.2547(6) yes
Ag1 Ag1 4_457 3.3718(7) yes
N1 C1 . 1.316(5) ?
N1 N2 . 1.364(5) ?
N2 C3 . 1.310(5) ?
C1 C2 . 1.362(6) ?
C1 H1A . 0.9300 ?
C2 C3 . 1.367(6) ?
C2 H2A . 0.9300 ?
C3 H3A . 0.9300 ?

loop_
_geom_torsion_atom_site_label_1
_geom_torsion_atom_site_label_2
_geom_torsion_atom_site_label_3
_geom_torsion_atom_site_label_4
_geom_torsion_site_symmetry_1
_geom_torsion_site_symmetry_4
_geom_torsion
N2 Ag1 N1 C1 4_457 . 108.9(8)
Ag1 Ag1 N1 C1 8_655 . 112.0(4)
Ag1 Ag1 N1 C1 8_665 . -73.6(4)
Ag1 Ag1 N1 C1 4_457 . 36.5(5)
Ag1 Ag1 N1 C1 4_557 . 175.2(5)
N2 Ag1 N1 N2 4_457 . -52.6(9)
Ag1 Ag1 N1 N2 8_655 . -49.4(3)
Ag1 Ag1 N1 N2 8_665 . 124.9(3)
Ag1 Ag1 N1 N2 4_457 . -124.9(3)
Ag1 Ag1 N1 N2 4_557 . 13.7(2)
C1 N1 N2 C3 . . 0.7(5)
Ag1 N1 N2 C3 . . 166.6(3)
C1 N1 N2 Ag1 . 4_557 171.5(3)
Ag1 N1 N2 Ag1 . 4_557 -22.6(4)
N2 N1 C1 C2 . . -0.3(5)
Ag1 N1 C1 C2 . . -163.1(3)
N1 C1 C2 C3 . . -0.1(6)
N1 N2 C3 C2 . . -0.8(5)
Ag1 N2 C3 C2 4_557 . -169.6(3)
C1 C2 C3 N2 . . 0.6(6)
